data_4134927
loop_
_publ_author_name
'Hastings, Ashley'
'Ray, Debmalya'
'Jeong, WooSeok'
'Gagliardi, Laura'
'Farha, Omar K.'
'Hixon, Amy E.'

_publ_section_title
;
 Advancement of Actinide Metal-Organic Framework Chemistry via Synthesis
 of Pu-UiO-66.
;
_journal_name_full 'Journal of the American Chemical Society'
_journal_paper_doi 10.1021/jacs.0c01895
_journal_year 2020
_chemical_formula_sum 'C84 H60 O24 Pu3'
_chemical_formula_weight 2179.32
_chemical_name_common 'Plutonium(IV) benzoate chain'
_space_group_crystal_system monoclinic
_space_group_IT_number 14
_space_group_name_Hall '-P 2ybc'
_space_group_name_H-M_alt 'P 1 21/c 1'
_atom_sites_solution_hydrogens geom
_audit_creation_method SHELXL-2018/1
_cell_angle_alpha 90
_cell_angle_beta 116.2000(10)
_cell_angle_gamma 90
_cell_formula_units_Z 4
_cell_length_a 22.596(3)
_cell_length_b 15.3727(18)
_cell_length_c 25.369(3)
_cell_measurement_reflns_used 8168
_cell_measurement_temperature 298(2)
_cell_measurement_theta_max 21.34
_cell_measurement_theta_min 2.41
_cell_volume 7906.8(17)
_computing_cell_refinement 'Bruker SAINT (Bruker, 2015)'
_computing_data_collection 'Bruker APEX-3 (Bruker, 2015)'
_computing_data_reduction 'Bruker SAINT (Bruker, 2015)'
_computing_molecular_graphics 'Bruker XP (Bruker, 2015)'
_computing_publication_material 'CIFTAB (Sheldrick, 2008)'
_computing_structure_refinement 'SHELXL-2018/1 (Sheldrick, 2018)'
_computing_structure_solution 'SHELXT 2014/5 (Sheldrick, 2014)'
_diffrn_ambient_temperature 298(2)
_diffrn_measured_fraction_theta_full 0.998
_diffrn_measured_fraction_theta_max 0.998
_diffrn_measurement_device_type 'Bruker APEX-II CCD'
_diffrn_measurement_method '\f and \w scans'
_diffrn_radiation_type MoK\a
_diffrn_radiation_wavelength 0.71073
_diffrn_reflns_av_R_equivalents 0.0913
_diffrn_reflns_av_unetI/netI 0.0664
_diffrn_reflns_Laue_measured_fraction_full 0.998
_diffrn_reflns_Laue_measured_fraction_max 0.998
_diffrn_reflns_limit_h_max 25
_diffrn_reflns_limit_h_min -25
_diffrn_reflns_limit_k_max 17
_diffrn_reflns_limit_k_min -17
_diffrn_reflns_limit_l_max 28
_diffrn_reflns_limit_l_min -28
_diffrn_reflns_number 68018
_diffrn_reflns_point_group_measured_fraction_full 0.998
_diffrn_reflns_point_group_measured_fraction_max 0.998
_diffrn_reflns_theta_full 23.650
_diffrn_reflns_theta_max 23.650
_diffrn_reflns_theta_min 1.004
_diffrn_source 'X-ray tube'
_exptl_absorpt_coefficient_mu 2.549
_exptl_absorpt_correction_T_max 0.7449
_exptl_absorpt_correction_T_min 0.6098
_exptl_absorpt_correction_type multi-scan
_exptl_absorpt_process_details 'SADABS (Krause <i>et al.</i>, 2015)'
_exptl_crystal_colour pink
_exptl_crystal_density_diffrn 1.831
_exptl_crystal_description 'rectangular plates'
_exptl_crystal_F_000 4152
_exptl_crystal_size_max 0.075
_exptl_crystal_size_mid 0.050
_exptl_crystal_size_min 0.020
_exptl_transmission_factor_max 0.7449
_exptl_transmission_factor_min 0.6038
_refine_diff_density_max 2.295
_refine_diff_density_min -1.518
_refine_diff_density_rms 0.154
_refine_ls_extinction_method none
_refine_ls_goodness_of_fit_ref 1.053
_refine_ls_hydrogen_treatment constr
_refine_ls_matrix_type full
_refine_ls_number_parameters 910
_refine_ls_number_reflns 11898
_refine_ls_number_restraints 0
_refine_ls_restrained_S_all 1.053
_refine_ls_R_factor_all 0.0765
_refine_ls_R_factor_gt 0.0451
_refine_ls_shift/su_max 0.002
_refine_ls_shift/su_mean 0.000
_refine_ls_structure_factor_coef Fsqd
_refine_ls_weighting_details 'w=1/[\s^2^(Fo^2^)+(0.0424P)^2^+19.5573P] where P=(Fo^2^+2Fc^2^)/3'
_refine_ls_weighting_scheme calc
_refine_ls_wR_factor_gt 0.0940
_refine_ls_wR_factor_ref 0.1072
_reflns_Friedel_coverage 0.000
_reflns_number_gt 8526
_reflns_number_total 11898
_reflns_threshold_expression 'I > 2\s(I)'
_cod_data_source_file ja0c01895_si_003.cif
_cod_data_source_block p21c_a
_cod_original_cell_volume 7907.1(16)
_cod_original_sg_symbol_H-M 'P 21/c'
_cod_database_code 4134927
_shelx_shelxl_version_number 2018/1
_shelx_space_group_comment
;
The symmetry employed for this shelxl refinement is uniquely defined
by the following loop, which should always be used as a source of
symmetry information in preference to the above space-group names.
They are only intended as comments.
;

loop_
_space_group_symop_operation_xyz
'x, y, z'
'-x, y+1/2, -z+1/2'
'-x, -y, -z'
'x, -y-1/2, z-1/2'

loop_
_atom_site_label
_atom_site_type_symbol
_atom_site_fract_x
_atom_site_fract_y
_atom_site_fract_z
_atom_site_U_iso_or_equiv
_atom_site_adp_type
_atom_site_occupancy
_atom_site_site_symmetry_order
_atom_site_calc_flag
_atom_site_refinement_flags_posn
_atom_site_refinement_flags_adp
_atom_site_refinement_flags_occupancy
_atom_site_disorder_assembly
_atom_site_disorder_group
Pu1 Pu 0.42308(2) 0.09967(2) 0.49705(2) 0.03125(11) Uani 1 1 d . . . . .
Pu2 Pu 0.27363(2) 0.29391(2) 0.50285(2) 0.03763(12) Uani 1 1 d . . . . .
Pu3 Pu 0.09254(2) 0.43233(3) 0.50298(2) 0.04079(12) Uani 1 1 d . . . . .
O1 O 0.4077(3) -0.0458(5) 0.4762(3) 0.0513(19) Uani 1 1 d . . . . .
O2 O 0.4736(3) -0.1562(4) 0.4834(3) 0.052(2) Uani 1 1 d . . . . .
O3 O 0.5682(4) -0.0777(5) 0.5901(3) 0.058(2) Uani 1 1 d . . . . .
O4 O 0.4996(3) 0.0309(5) 0.5789(3) 0.061(2) Uani 1 1 d . . . . .
O5 O 0.3994(3) 0.2328(4) 0.4488(3) 0.0452(18) Uani 1 1 d . . . . .
O6 O 0.3526(3) 0.3423(4) 0.4751(3) 0.0452(18) Uani 1 1 d . . . . .
O7 O 0.4351(3) 0.2055(5) 0.5643(3) 0.052(2) Uani 1 1 d . . . . .
O8 O 0.3743(4) 0.2912(5) 0.5902(3) 0.057(2) Uani 1 1 d . . . . .
O9 O 0.3664(3) 0.0474(4) 0.5518(3) 0.0479(19) Uani 1 1 d . . . . .
O10 O 0.2928(4) 0.1532(5) 0.5324(3) 0.055(2) Uani 1 1 d . . . . .
O11 O 0.3122(3) 0.0920(4) 0.4299(3) 0.0419(17) Uani 1 1 d . . . . .
O12 O 0.2580(3) 0.2163(4) 0.4186(3) 0.0419(17) Uani 1 1 d . . . . .
O13 O 0.1689(3) 0.2231(5) 0.4646(3) 0.058(2) Uani 1 1 d . . . . .
O14 O 0.0943(4) 0.2898(5) 0.4847(4) 0.064(2) Uani 1 1 d . . . . .
O15 O 0.2054(3) 0.3807(4) 0.4303(3) 0.0511(19) Uani 1 1 d . . . . .
O16 O 0.1037(3) 0.4234(5) 0.4138(3) 0.061(2) Uani 1 1 d . . . . .
O17 O 0.2938(3) 0.4409(5) 0.5368(3) 0.0509(19) Uani 1 1 d . . . . .
O18 O 0.1942(3) 0.4824(4) 0.5244(3) 0.0502(19) Uani 1 1 d . . . . .
O19 O 0.2380(3) 0.3025(5) 0.5729(3) 0.054(2) Uani 1 1 d . . . . .
O20 O 0.1641(3) 0.3668(5) 0.5949(3) 0.058(2) Uani 1 1 d . . . . .
O21 O 0.1033(4) 0.5319(6) 0.5747(4) 0.078(3) Uani 1 1 d . . . . .
O22 O 0.0120(4) 0.5808(6) 0.5728(4) 0.078(3) Uani 1 1 d . . . . .
O23 O 0.0245(4) 0.3790(5) 0.5406(4) 0.076(3) Uani 1 1 d . . . . .
O24 O -0.0650(4) 0.4300(5) 0.5411(4) 0.066(2) Uani 1 1 d . . . . .
C1 C 0.4171(4) -0.1245(7) 0.4682(4) 0.041(3) Uani 1 1 d . . . . .
C2 C 0.3581(5) -0.1826(7) 0.4422(4) 0.046(3) Uani 1 1 d . . . . .
C3 C 0.2977(5) -0.1500(9) 0.4308(5) 0.069(4) Uani 1 1 d . . . . .
H3 H 0.293422 -0.091947 0.438917 0.083 Uiso 1 1 calc R U . . .
C4 C 0.2431(7) -0.2025(13) 0.4072(8) 0.106(6) Uani 1 1 d . . . . .
H4 H 0.202016 -0.180519 0.400318 0.128 Uiso 1 1 calc R U . . .
C5 C 0.2491(8) -0.2870(13) 0.3940(7) 0.104(6) Uani 1 1 d . . . . .
H5 H 0.211766 -0.322161 0.378392 0.125 Uiso 1 1 calc R U . . .
C6 C 0.3081(9) -0.3208(9) 0.4031(7) 0.097(5) Uani 1 1 d . . . . .
H6 H 0.311348 -0.378273 0.393276 0.116 Uiso 1 1 calc R U . . .
C7 C 0.3648(7) -0.2673(8) 0.4277(6) 0.078(4) Uani 1 1 d . . . . .
H7 H 0.405840 -0.288934 0.434013 0.093 Uiso 1 1 calc R U . . .
C8 C 0.5423(5) -0.0229(7) 0.6106(4) 0.039(2) Uani 1 1 d . . . . .
C9 C 0.5583(7) -0.0275(10) 0.6739(4) 0.027(6) Uiso 0.5 1 d G . P A 1
C10 C 0.6187(6) -0.0572(9) 0.7163(6) 0.033(5) Uiso 0.5 1 d G . P A 1
H10 H 0.648447 -0.083288 0.705068 0.040 Uiso 0.5 1 calc R U P A 1
C11 C 0.6346(6) -0.0479(10) 0.7756(5) 0.056(6) Uiso 0.5 1 d G . P A 1
H11 H 0.675011 -0.067806 0.803968 0.067 Uiso 0.5 1 calc R U P A 1
C12 C 0.5901(7) -0.0089(10) 0.7925(4) 0.050(6) Uiso 0.5 1 d G . P A 1
H12 H 0.600767 -0.002718 0.832102 0.060 Uiso 0.5 1 calc R U P A 1
C13 C 0.5297(6) 0.0208(9) 0.7501(6) 0.048(6) Uiso 0.5 1 d G . P A 1
H13 H 0.499959 0.046889 0.761335 0.057 Uiso 0.5 1 calc R U P A 1
C14 C 0.5138(6) 0.0115(9) 0.6908(5) 0.037(5) Uiso 0.5 1 d G . P A 1
H14 H 0.473394 0.031408 0.662435 0.044 Uiso 0.5 1 calc R U P A 1
C9B C 0.5713(9) -0.0126(12) 0.6743(6) 0.039(7) Uiso 0.5 1 d G . P A 2
C10B C 0.6334(10) -0.0486(13) 0.7065(9) 0.095(11) Uiso 0.5 1 d G . P A 2
H10B H 0.655458 -0.074772 0.687279 0.114 Uiso 0.5 1 calc R U P A 2
C11B C 0.6625(8) -0.0454(14) 0.7676(9) 0.122(13) Uiso 0.5 1 d G . P A 2
H11B H 0.704105 -0.069513 0.789120 0.146 Uiso 0.5 1 calc R U P A 2
C12B C 0.6296(11) -0.0063(14) 0.7964(6) 0.100(10) Uiso 0.5 1 d G . P A 2
H12B H 0.649063 -0.004145 0.837180 0.120 Uiso 0.5 1 calc R U P A 2
C13B C 0.5674(11) 0.0298(13) 0.7641(8) 0.119(12) Uiso 0.5 1 d G . P A 2
H13B H 0.545373 0.055964 0.783399 0.142 Uiso 0.5 1 calc R U P A 2
C14B C 0.5383(8) 0.0266(12) 0.7031(8) 0.069(8) Uiso 0.5 1 d G . P A 2
H14B H 0.496724 0.050706 0.681557 0.083 Uiso 0.5 1 calc R U P A 2
C15 C 0.3886(4) 0.3123(7) 0.4518(4) 0.036(2) Uani 1 1 d . . . . .
C16 C 0.4205(5) 0.3747(7) 0.4277(5) 0.043(3) Uani 1 1 d . . . . .
C17 C 0.4550(5) 0.3455(7) 0.3990(5) 0.049(3) Uani 1 1 d . . . . .
H17 H 0.460510 0.286058 0.396090 0.059 Uiso 1 1 calc R U . . .
C18 C 0.4823(6) 0.4037(10) 0.3737(6) 0.077(4) Uani 1 1 d . . . . .
H18 H 0.503942 0.383142 0.352375 0.092 Uiso 1 1 calc R U . . .
C19 C 0.4772(9) 0.4912(10) 0.3806(9) 0.123(7) Uani 1 1 d . . . . .
H19 H 0.497596 0.530664 0.366109 0.148 Uiso 1 1 calc R U . . .
C20 C 0.4423(12) 0.5196(10) 0.4085(11) 0.177(11) Uani 1 1 d . . . . .
H20 H 0.436725 0.579176 0.411067 0.213 Uiso 1 1 calc R U . . .
C21 C 0.4145(9) 0.4630(9) 0.4335(7) 0.110(6) Uani 1 1 d . . . . .
H21 H 0.392087 0.484163 0.454007 0.133 Uiso 1 1 calc R U . . .
C22 C 0.4275(5) 0.2516(7) 0.6012(4) 0.040(2) Uani 1 1 d . . . . .
C23 C 0.4852(8) 0.2501(14) 0.6625(6) 0.043(9) Uiso 0.5 1 d G . P B 1
C24 C 0.5449(9) 0.2174(14) 0.6678(6) 0.053(7) Uiso 0.5 1 d G . P B 1
H24 H 0.548723 0.198364 0.634648 0.063 Uiso 0.5 1 calc R U P B 1
C25 C 0.5990(7) 0.2132(14) 0.7227(8) 0.085(9) Uiso 0.5 1 d G . P B 1
H25 H 0.638933 0.191316 0.726221 0.102 Uiso 0.5 1 calc R U P B 1
C26 C 0.5933(7) 0.2417(13) 0.7722(6) 0.066(7) Uiso 0.5 1 d G . P B 1
H26 H 0.629457 0.238848 0.808958 0.079 Uiso 0.5 1 calc R U P B 1
C27 C 0.5336(9) 0.2744(12) 0.7670(6) 0.062(7) Uiso 0.5 1 d G . P B 1
H27 H 0.529771 0.293428 0.800123 0.074 Uiso 0.5 1 calc R U P B 1
C28 C 0.4795(7) 0.2786(12) 0.7121(8) 0.049(6) Uiso 0.5 1 d G . P B 1
H28 H 0.439560 0.300477 0.708550 0.058 Uiso 0.5 1 calc R U P B 1
C23B C 0.4772(10) 0.2655(16) 0.6596(7) 0.045(9) Uiso 0.5 1 d G . P B 2
C24B C 0.4594(9) 0.2973(16) 0.7019(10) 0.084(10) Uiso 0.5 1 d G . P B 2
H24B H 0.416211 0.314886 0.691102 0.101 Uiso 0.5 1 calc R U P B 2
C25B C 0.5062(12) 0.3030(16) 0.7602(9) 0.109(12) Uiso 0.5 1 d G . P B 2
H25B H 0.494227 0.324310 0.788436 0.131 Uiso 0.5 1 calc R U P B 2
C26B C 0.5707(10) 0.2768(16) 0.7762(8) 0.101(10) Uiso 0.5 1 d G . P B 2
H26B H 0.601993 0.280547 0.815258 0.121 Uiso 0.5 1 calc R U P B 2
C27B C 0.5885(9) 0.2449(16) 0.7340(11) 0.114(12) Uiso 0.5 1 d G . P B 2
H27B H 0.631744 0.227359 0.744746 0.137 Uiso 0.5 1 calc R U P B 2
C28B C 0.5418(12) 0.2393(16) 0.6757(9) 0.088(11) Uiso 0.5 1 d G . P B 2
H28B H 0.553729 0.217934 0.647411 0.105 Uiso 0.5 1 calc R U P B 2
C29 C 0.3185(5) 0.0819(7) 0.5562(5) 0.040(3) Uani 1 1 d . . . . .
C30 C 0.2914(5) 0.0368(7) 0.5921(5) 0.046(3) Uani 1 1 d . . . . .
C31 C 0.3277(7) -0.0243(8) 0.6335(6) 0.075(4) Uani 1 1 d . . . . .
H31 H 0.370240 -0.037926 0.639410 0.090 Uiso 1 1 calc R U . . .
C32 C 0.3001(9) -0.0661(10) 0.6670(7) 0.109(6) Uani 1 1 d . . . . .
H32 H 0.324218 -0.107705 0.694786 0.131 Uiso 1 1 calc R U . . .
C33 C 0.2376(10) -0.0448(10) 0.6581(9) 0.109(6) Uani 1 1 d . . . . .
H33 H 0.219081 -0.072863 0.679698 0.131 Uiso 1 1 calc R U . . .
C34 C 0.2025(7) 0.0164(11) 0.6185(8) 0.098(5) Uani 1 1 d . . . . .
H34 H 0.160282 0.030584 0.613425 0.118 Uiso 1 1 calc R U . . .
C35 C 0.2285(5) 0.0579(8) 0.5855(5) 0.062(3) Uani 1 1 d . . . . .
H35 H 0.204038 0.100425 0.558665 0.075 Uiso 1 1 calc R U . . .
C36 C 0.2637(4) 0.1407(7) 0.4027(4) 0.036(2) Uani 1 1 d . . . . .
C37 C 0.2081(4) 0.1041(7) 0.3496(4) 0.043(3) Uani 1 1 d . . . . .
C38 C 0.2153(6) 0.0260(8) 0.3267(5) 0.067(4) Uani 1 1 d . . . . .
H38 H 0.254547 -0.004723 0.345963 0.080 Uiso 1 1 calc R U . . .
C39 C 0.1662(7) -0.0082(10) 0.2758(6) 0.099(5) Uani 1 1 d . . . . .
H39 H 0.172629 -0.060254 0.260380 0.118 Uiso 1 1 calc R U . . .
C40 C 0.1084(7) 0.0354(11) 0.2489(7) 0.097(5) Uani 1 1 d . . . . .
H40 H 0.074535 0.011949 0.215372 0.116 Uiso 1 1 calc R U . . .
C41 C 0.0990(6) 0.1137(10) 0.2703(6) 0.076(4) Uani 1 1 d . . . . .
H41 H 0.059281 0.143195 0.250673 0.091 Uiso 1 1 calc R U . . .
C42 C 0.1486(5) 0.1491(8) 0.3211(5) 0.056(3) Uani 1 1 d . . . . .
H42 H 0.142240 0.201864 0.335816 0.067 Uiso 1 1 calc R U . . .
C43 C 0.1146(5) 0.2248(7) 0.4659(5) 0.051(3) Uani 1 1 d . . . . .
C44 C 0.0721(5) 0.1465(7) 0.4495(4) 0.046(3) Uani 1 1 d . . . . .
C45 C 0.0912(7) 0.0714(8) 0.4321(6) 0.077(4) Uani 1 1 d . . . . .
H45 H 0.131126 0.070265 0.429794 0.092 Uiso 1 1 calc R U . . .
C46 C 0.0525(8) -0.0026(9) 0.4181(6) 0.087(5) Uani 1 1 d . . . . .
H46 H 0.066000 -0.053207 0.406414 0.105 Uiso 1 1 calc R U . . .
C47 C -0.0071(9) 0.0002(11) 0.4217(6) 0.098(5) Uani 1 1 d . . . . .
H47 H -0.033852 -0.048828 0.412422 0.118 Uiso 1 1 calc R U . . .
C48 C -0.0265(7) 0.0757(12) 0.4389(7) 0.095(5) Uani 1 1 d . . . . .
H48 H -0.066539 0.077688 0.440988 0.114 Uiso 1 1 calc R U . . .
C49 C 0.0131(7) 0.1477(9) 0.4531(6) 0.077(4) Uani 1 1 d . . . . .
H49 H -0.000005 0.198147 0.465233 0.092 Uiso 1 1 calc R U . . .
C50 C 0.1505(5) 0.4167(6) 0.3992(5) 0.042(3) Uani 1 1 d . . . . .
C51 C 0.1397(5) 0.4517(6) 0.3412(5) 0.042(3) Uani 1 1 d . . . . .
C52 C 0.1883(6) 0.4449(8) 0.3228(5) 0.061(3) Uani 1 1 d . . . . .
H52 H 0.228028 0.417731 0.346486 0.073 Uiso 1 1 calc R U . . .
C53 C 0.1781(7) 0.4784(9) 0.2692(6) 0.081(4) Uani 1 1 d . . . . .
H53 H 0.211078 0.472513 0.256958 0.097 Uiso 1 1 calc R U . . .
C54 C 0.1215(7) 0.5196(9) 0.2337(6) 0.076(4) Uani 1 1 d . . . . .
H54 H 0.116202 0.543348 0.198211 0.091 Uiso 1 1 calc R U . . .
C55 C 0.0716(6) 0.5258(8) 0.2511(6) 0.068(4) Uani 1 1 d . . . . .
H55 H 0.032128 0.552849 0.226675 0.081 Uiso 1 1 calc R U . . .
C56 C 0.0800(5) 0.4917(7) 0.3050(5) 0.056(3) Uani 1 1 d . . . . .
H56 H 0.046323 0.495518 0.316528 0.068 Uiso 1 1 calc R U . . .
C57 C 0.2539(5) 0.4991(6) 0.5352(4) 0.037(2) Uani 1 1 d . . . . .
C58 C 0.2755(5) 0.5903(7) 0.5454(5) 0.044(3) Uani 1 1 d . . . . .
C59 C 0.3377(5) 0.6139(8) 0.5530(5) 0.058(3) Uani 1 1 d . . . . .
H59 H 0.366718 0.571829 0.551975 0.070 Uiso 1 1 calc R U . . .
C60 C 0.3570(7) 0.7013(9) 0.5621(6) 0.076(4) Uani 1 1 d . . . . .
H60 H 0.399372 0.716504 0.568268 0.091 Uiso 1 1 calc R U . . .
C61 C 0.3151(8) 0.7642(9) 0.5623(6) 0.081(4) Uani 1 1 d . . . . .
H61 H 0.328107 0.822198 0.567604 0.098 Uiso 1 1 calc R U . . .
C62 C 0.2528(8) 0.7410(9) 0.5544(6) 0.085(4) Uani 1 1 d . . . . .
H62 H 0.224107 0.783681 0.555370 0.102 Uiso 1 1 calc R U . . .
C63 C 0.2320(6) 0.6542(7) 0.5451(5) 0.063(3) Uani 1 1 d . . . . .
H63 H 0.189424 0.639520 0.538690 0.076 Uiso 1 1 calc R U . . .
C64 C 0.2136(5) 0.3174(7) 0.6081(5) 0.044(3) Uani 1 1 d . . . . .
C65 C 0.2439(5) 0.2739(7) 0.6666(4) 0.043(3) Uani 1 1 d . . . . .
C66 C 0.2981(5) 0.2214(7) 0.6804(5) 0.054(3) Uani 1 1 d . . . . .
H66 H 0.315628 0.214124 0.653764 0.065 Uiso 1 1 calc R U . . .
C67 C 0.3262(5) 0.1796(8) 0.7340(5) 0.067(4) Uani 1 1 d . . . . .
H67 H 0.362388 0.143291 0.743318 0.080 Uiso 1 1 calc R U . . .
C68 C 0.3007(6) 0.1917(9) 0.7738(5) 0.068(4) Uani 1 1 d . . . . .
H68 H 0.320728 0.165115 0.810416 0.082 Uiso 1 1 calc R U . . .
C69 C 0.2460(6) 0.2427(10) 0.7597(5) 0.074(4) Uani 1 1 d . . . . .
H69 H 0.227902 0.249040 0.786086 0.089 Uiso 1 1 calc R U . . .
C70 C 0.2181(5) 0.2844(8) 0.7063(5) 0.059(3) Uani 1 1 d . . . . .
H70 H 0.181579 0.320092 0.696967 0.071 Uiso 1 1 calc R U . . .
C71 C 0.0734(5) 0.5814(7) 0.5938(5) 0.044(3) Uani 1 1 d . . . . .
C72 C 0.1040(7) 0.6488(9) 0.6390(6) 0.036(7) Uiso 0.5 1 d G . P C 1
C73 C 0.1711(6) 0.6663(9) 0.6617(7) 0.047(6) Uiso 0.5 1 d G . P C 1
H73 H 0.196666 0.637636 0.646787 0.056 Uiso 0.5 1 calc R U P C 1
C74 C 0.2000(5) 0.7266(10) 0.7068(7) 0.068(7) Uiso 0.5 1 d G . P C 1
H74 H 0.244851 0.738284 0.721953 0.081 Uiso 0.5 1 calc R U P C 1
C75 C 0.1617(7) 0.7694(10) 0.7291(6) 0.077(9) Uiso 0.5 1 d G . P C 1
H75 H 0.181034 0.809727 0.759207 0.092 Uiso 0.5 1 calc R U P C 1
C76 C 0.0946(7) 0.7519(9) 0.7064(6) 0.049(6) Uiso 0.5 1 d G . P C 1
H76 H 0.069032 0.780523 0.721297 0.059 Uiso 0.5 1 calc R U P C 1
C77 C 0.0657(5) 0.6916(9) 0.6613(6) 0.033(5) Uiso 0.5 1 d G . P C 1
H77 H 0.020846 0.679875 0.646131 0.040 Uiso 0.5 1 calc R U P C 1
C72B C 0.1173(10) 0.6297(13) 0.6437(8) 0.050(8) Uiso 0.5 1 d G . P C 2
C73B C 0.1834(12) 0.6087(13) 0.6623(10) 0.100(10) Uiso 0.5 1 d G . P C 2
H73B H 0.195062 0.564065 0.644018 0.120 Uiso 0.5 1 calc R U P C 2
C74B C 0.2320(8) 0.6544(18) 0.7084(11) 0.22(2) Uiso 0.5 1 d G . P C 2
H74B H 0.276180 0.640294 0.720933 0.260 Uiso 0.5 1 calc R U P C 2
C75B C 0.2145(12) 0.7211(17) 0.7358(9) 0.154(17) Uiso 0.5 1 d G . P C 2
H75B H 0.247057 0.751644 0.766652 0.185 Uiso 0.5 1 calc R U P C 2
C76B C 0.1485(14) 0.7421(14) 0.7171(10) 0.124(14) Uiso 0.5 1 d G . P C 2
H76B H 0.136815 0.786765 0.735454 0.149 Uiso 0.5 1 calc R U P C 2
C77B C 0.0999(9) 0.6965(15) 0.6710(10) 0.102(11) Uiso 0.5 1 d G . P C 2
H77B H 0.055696 0.710537 0.658539 0.123 Uiso 0.5 1 calc R U P C 2
C78 C -0.0183(5) 0.3770(6) 0.5591(5) 0.040(3) Uani 1 1 d . . . . .
C79 C -0.0146(5) 0.3121(6) 0.6028(5) 0.041(3) Uani 1 1 d . . . . .
C80 C 0.0395(5) 0.2566(8) 0.6269(5) 0.064(3) Uani 1 1 d . . . . .
H80 H 0.072475 0.259053 0.614424 0.076 Uiso 1 1 calc R U . . .
C81 C 0.0438(8) 0.1978(9) 0.6696(6) 0.085(4) Uani 1 1 d . . . . .
H81 H 0.080337 0.161306 0.686039 0.102 Uiso 1 1 calc R U . . .
C82 C -0.0034(9) 0.1918(10) 0.6880(6) 0.092(5) Uani 1 1 d . . . . .
H82 H 0.000695 0.151532 0.716803 0.110 Uiso 1 1 calc R U . . .
C83 C -0.0577(7) 0.2449(10) 0.6646(6) 0.082(4) Uani 1 1 d . . . . .
H83 H -0.090598 0.240353 0.677045 0.099 Uiso 1 1 calc R U . . .
C84 C -0.0632(5) 0.3062(8) 0.6215(5) 0.057(3) Uani 1 1 d . . . . .
H84 H -0.099651 0.342871 0.605660 0.068 Uiso 1 1 calc R U . . .

loop_
_atom_site_aniso_label
_atom_site_aniso_U_11
_atom_site_aniso_U_22
_atom_site_aniso_U_33
_atom_site_aniso_U_23
_atom_site_aniso_U_13
_atom_site_aniso_U_12
Pu1 0.02015(19) 0.0366(2) 0.0432(2) 0.00021(18) 0.01964(17) 0.01120(16)
Pu2 0.0316(2) 0.0400(2) 0.0546(3) 0.00564(19) 0.0312(2) 0.01644(17)
Pu3 0.0311(2) 0.0463(3) 0.0579(3) 0.0068(2) 0.0314(2) 0.01834(18)
O1 0.053(5) 0.048(5) 0.068(5) -0.001(4) 0.040(4) 0.012(4)
O2 0.027(4) 0.039(4) 0.103(6) 0.003(4) 0.040(4) 0.005(3)
O3 0.082(6) 0.045(5) 0.061(5) 0.000(4) 0.046(5) 0.014(4)
O4 0.040(4) 0.091(6) 0.056(5) 0.018(5) 0.025(4) 0.023(4)
O5 0.042(4) 0.037(4) 0.072(5) 0.004(4) 0.039(4) 0.009(3)
O6 0.036(4) 0.042(4) 0.078(5) -0.005(4) 0.044(4) 0.002(3)
O7 0.036(4) 0.063(5) 0.059(5) -0.010(4) 0.024(4) 0.016(4)
O8 0.051(5) 0.069(5) 0.065(5) 0.002(4) 0.040(4) 0.020(4)
O9 0.036(4) 0.055(5) 0.069(5) 0.015(4) 0.037(4) 0.018(4)
O10 0.063(5) 0.040(5) 0.074(5) 0.011(4) 0.042(4) 0.026(4)
O11 0.021(4) 0.045(4) 0.056(5) 0.003(4) 0.014(3) 0.010(3)
O12 0.039(4) 0.042(4) 0.057(5) -0.004(4) 0.032(4) 0.011(3)
O13 0.034(4) 0.063(5) 0.090(6) -0.006(4) 0.039(4) 0.010(4)
O14 0.054(5) 0.058(5) 0.095(6) -0.002(5) 0.048(5) 0.017(4)
O15 0.048(5) 0.053(5) 0.062(5) 0.008(4) 0.033(4) 0.023(4)
O16 0.044(5) 0.096(6) 0.060(5) 0.002(4) 0.037(4) 0.016(4)
O17 0.039(4) 0.052(5) 0.069(5) -0.006(4) 0.030(4) 0.013(4)
O18 0.033(4) 0.046(5) 0.083(6) 0.004(4) 0.037(4) 0.008(3)
O19 0.051(5) 0.068(5) 0.058(5) 0.010(4) 0.037(4) 0.030(4)
O20 0.052(5) 0.072(5) 0.069(5) 0.022(4) 0.045(4) 0.032(4)
O21 0.086(6) 0.079(6) 0.078(6) -0.003(5) 0.044(5) 0.039(5)
O22 0.042(5) 0.117(8) 0.079(6) 0.018(5) 0.030(5) 0.015(5)
O23 0.063(5) 0.084(6) 0.109(7) 0.025(5) 0.064(5) 0.029(5)
O24 0.059(5) 0.057(5) 0.096(7) 0.019(5) 0.046(5) 0.026(4)
C1 0.019(5) 0.059(8) 0.057(7) 0.002(6) 0.029(5) 0.007(5)
C2 0.032(6) 0.056(8) 0.045(7) 0.009(6) 0.013(5) 0.001(5)
C3 0.020(6) 0.083(9) 0.097(10) 0.030(8) 0.020(6) 0.007(6)
C4 0.037(9) 0.136(16) 0.136(15) 0.023(13) 0.029(9) -0.003(10)
C5 0.042(9) 0.132(16) 0.105(13) 0.003(12) 0.002(9) -0.045(11)
C6 0.109(14) 0.059(10) 0.111(13) 0.002(9) 0.037(11) -0.042(10)
C7 0.073(10) 0.050(9) 0.105(11) -0.012(8) 0.035(8) -0.003(7)
C8 0.032(6) 0.047(7) 0.047(7) 0.003(5) 0.027(5) 0.010(5)
C15 0.017(5) 0.046(7) 0.046(6) -0.006(5) 0.015(5) 0.003(5)
C16 0.037(6) 0.045(7) 0.057(7) 0.001(5) 0.031(5) 0.006(5)
C17 0.042(6) 0.050(7) 0.070(8) 0.004(6) 0.038(6) 0.006(5)
C18 0.065(9) 0.094(11) 0.100(11) 0.022(9) 0.062(8) 0.003(8)
C19 0.158(17) 0.064(11) 0.21(2) 0.031(12) 0.137(16) 0.001(11)
C20 0.29(3) 0.047(10) 0.35(3) 0.011(14) 0.29(3) 0.008(13)
C21 0.177(17) 0.065(10) 0.169(16) 0.016(10) 0.149(15) 0.023(10)
C22 0.030(6) 0.043(6) 0.049(7) -0.010(5) 0.020(5) 0.005(5)
C29 0.034(6) 0.042(7) 0.055(7) -0.003(5) 0.028(5) 0.007(5)
C30 0.051(7) 0.037(6) 0.069(8) 0.001(6) 0.043(6) 0.008(5)
C31 0.096(10) 0.070(9) 0.091(10) 0.025(8) 0.069(9) 0.031(8)
C32 0.160(17) 0.083(11) 0.137(15) 0.048(10) 0.114(14) 0.045(11)
C33 0.163(18) 0.068(11) 0.171(18) 0.003(11) 0.141(16) -0.010(11)
C34 0.086(11) 0.110(14) 0.152(16) 0.005(12) 0.101(12) -0.005(10)
C35 0.039(7) 0.076(9) 0.088(9) 0.000(7) 0.042(7) 0.002(6)
C36 0.028(6) 0.043(7) 0.046(6) 0.001(5) 0.025(5) 0.010(5)
C37 0.022(5) 0.056(7) 0.051(7) 0.001(6) 0.016(5) 0.004(5)
C38 0.058(8) 0.071(9) 0.054(8) -0.017(7) 0.010(7) 0.009(7)
C39 0.066(10) 0.097(12) 0.096(12) -0.030(9) 0.000(9) 0.004(9)
C40 0.066(11) 0.114(14) 0.085(11) -0.018(11) 0.011(9) -0.013(10)
C41 0.032(7) 0.111(13) 0.066(9) 0.030(9) 0.004(7) 0.012(8)
C42 0.027(6) 0.070(8) 0.065(8) 0.018(7) 0.014(6) 0.008(6)
C43 0.038(7) 0.057(8) 0.068(8) 0.009(6) 0.031(6) 0.018(6)
C44 0.055(7) 0.044(7) 0.043(7) -0.010(5) 0.026(6) -0.002(6)
C45 0.093(11) 0.060(9) 0.077(10) -0.004(7) 0.038(9) 0.004(8)
C46 0.110(13) 0.068(10) 0.089(11) -0.027(8) 0.048(10) -0.021(9)
C47 0.124(16) 0.085(12) 0.084(11) -0.019(9) 0.044(11) -0.036(11)
C48 0.064(10) 0.122(15) 0.101(12) -0.018(11) 0.038(9) -0.032(10)
C49 0.077(10) 0.074(10) 0.098(11) -0.006(8) 0.057(9) -0.018(8)
C50 0.040(6) 0.040(7) 0.053(7) -0.004(5) 0.028(6) 0.009(5)
C51 0.037(6) 0.037(6) 0.060(7) -0.001(5) 0.028(6) 0.011(5)
C52 0.051(7) 0.070(8) 0.069(9) 0.012(7) 0.033(7) 0.021(6)
C53 0.088(11) 0.106(12) 0.075(10) 0.023(9) 0.062(9) 0.019(9)
C54 0.097(11) 0.074(10) 0.063(9) 0.004(7) 0.042(9) 0.000(9)
C55 0.065(9) 0.069(9) 0.067(9) 0.008(7) 0.027(7) 0.019(7)
C56 0.049(7) 0.065(8) 0.060(8) -0.009(6) 0.029(6) 0.015(6)
C57 0.035(6) 0.042(6) 0.043(6) -0.002(5) 0.026(5) 0.015(5)
C58 0.050(7) 0.040(7) 0.053(7) 0.000(5) 0.032(6) 0.012(5)
C59 0.044(7) 0.064(9) 0.073(9) 0.000(7) 0.033(6) 0.000(6)
C60 0.086(11) 0.068(10) 0.073(9) -0.014(8) 0.035(8) -0.025(8)
C61 0.105(13) 0.050(9) 0.088(11) -0.008(8) 0.042(10) -0.005(9)
C62 0.123(14) 0.044(9) 0.105(12) -0.003(8) 0.066(11) 0.022(9)
C63 0.069(8) 0.045(8) 0.094(10) -0.005(7) 0.053(8) 0.007(6)
C64 0.037(6) 0.058(7) 0.052(7) 0.002(6) 0.034(6) 0.012(5)
C65 0.033(6) 0.055(7) 0.050(7) 0.008(5) 0.026(5) 0.016(5)
C66 0.058(7) 0.057(8) 0.064(8) 0.021(6) 0.041(7) 0.022(6)
C67 0.040(7) 0.094(10) 0.065(8) 0.016(7) 0.022(6) 0.024(7)
C68 0.041(7) 0.108(11) 0.056(8) 0.018(7) 0.022(6) 0.012(7)
C69 0.059(8) 0.123(12) 0.054(9) 0.003(8) 0.037(7) 0.000(8)
C70 0.044(7) 0.072(9) 0.072(9) 0.004(7) 0.035(7) 0.018(6)
C71 0.031(6) 0.051(7) 0.054(7) 0.007(6) 0.024(6) 0.015(5)
C78 0.026(5) 0.042(7) 0.067(7) 0.004(6) 0.034(5) 0.014(5)
C79 0.032(6) 0.037(6) 0.055(7) -0.001(5) 0.019(5) 0.006(5)
C80 0.045(7) 0.051(8) 0.088(10) 0.007(7) 0.022(7) 0.010(6)
C81 0.085(11) 0.056(9) 0.095(12) 0.017(8) 0.024(9) 0.017(8)
C82 0.097(13) 0.078(11) 0.075(11) 0.021(8) 0.014(10) -0.039(10)
C83 0.070(10) 0.100(12) 0.074(10) 0.000(9) 0.030(8) -0.040(9)
C84 0.045(7) 0.061(8) 0.065(8) -0.006(7) 0.024(6) -0.005(6)

loop_
_atom_type_symbol
_atom_type_description
_atom_type_scat_dispersion_real
_atom_type_scat_dispersion_imag
_atom_type_scat_source
C C 0.0033 0.0016 'International Tables Vol C Tables 4.2.6.8 and 6.1.1.4'
H H 0.0000 0.0000 'International Tables Vol C Tables 4.2.6.8 and 6.1.1.4'
O O 0.0106 0.0060 'International Tables Vol C Tables 4.2.6.8 and 6.1.1.4'
Pu Pu -9.4100 4.3056 'International Tables Vol C Tables 4.2.6.8 and 6.1.1.4'

loop_
_geom_angle_atom_site_label_1
_geom_angle_atom_site_label_2
_geom_angle_atom_site_label_3
_geom_angle
_geom_angle_site_symmetry_1
_geom_angle_site_symmetry_3
_geom_angle_publ_flag
O7 Pu1 O1 145.4(3) . . ?
O7 Pu1 O4 81.8(3) . . ?
O1 Pu1 O4 74.6(3) . . ?
O7 Pu1 O5 72.0(3) . . ?
O1 Pu1 O5 139.7(3) . . ?
O4 Pu1 O5 142.2(3) . . ?
O7 Pu1 O11 108.5(2) . . ?
O1 Pu1 O11 77.1(2) . . ?
O4 Pu1 O11 141.0(3) . . ?
O5 Pu1 O11 74.7(2) . . ?
O7 Pu1 O3 141.3(3) . 3_656 ?
O1 Pu1 O3 73.0(2) . 3_656 ?
O4 Pu1 O3 116.6(3) . 3_656 ?
O5 Pu1 O3 74.0(2) . 3_656 ?
O11 Pu1 O3 79.2(3) . 3_656 ?
O7 Pu1 O2 78.4(2) . 3_656 ?
O1 Pu1 O2 116.7(2) . 3_656 ?
O4 Pu1 O2 72.3(3) . 3_656 ?
O5 Pu1 O2 76.1(2) . 3_656 ?
O11 Pu1 O2 145.9(2) . 3_656 ?
O3 Pu1 O2 76.1(3) 3_656 3_656 ?
O7 Pu1 O9 74.0(3) . . ?
O1 Pu1 O9 75.0(2) . . ?
O4 Pu1 O9 72.8(2) . . ?
O5 Pu1 O9 122.8(2) . . ?
O11 Pu1 O9 74.3(2) . . ?
O3 Pu1 O9 142.1(3) 3_656 . ?
O2 Pu1 O9 137.8(3) 3_656 . ?
O15 Pu2 O19 104.8(2) . . ?
O15 Pu2 O10 143.1(3) . . ?
O19 Pu2 O10 83.0(2) . . ?
O15 Pu2 O6 84.4(2) . . ?
O19 Pu2 O6 144.4(3) . . ?
O10 Pu2 O6 110.3(2) . . ?
O15 Pu2 O12 77.4(2) . . ?
O19 Pu2 O12 142.1(3) . . ?
O10 Pu2 O12 75.2(2) . . ?
O6 Pu2 O12 73.2(2) . . ?
O15 Pu2 O8 143.5(3) . . ?
O19 Pu2 O8 78.1(2) . . ?
O10 Pu2 O8 73.1(3) . . ?
O6 Pu2 O8 74.9(2) . . ?
O12 Pu2 O8 122.8(2) . . ?
O15 Pu2 O13 74.9(3) . . ?
O19 Pu2 O13 73.2(3) . . ?
O10 Pu2 O13 73.2(3) . . ?
O6 Pu2 O13 141.6(3) . . ?
O12 Pu2 O13 70.9(2) . . ?
O8 Pu2 O13 137.8(3) . . ?
O15 Pu2 O17 71.7(2) . . ?
O19 Pu2 O17 74.8(3) . . ?
O10 Pu2 O17 143.6(3) . . ?
O6 Pu2 O17 75.8(2) . . ?
O12 Pu2 O17 137.8(2) . . ?
O8 Pu2 O17 74.3(2) . . ?
O13 Pu2 O17 125.1(2) . . ?
O14 Pu3 O18 105.9(2) . . ?
O14 Pu3 O23 79.2(3) . . ?
O18 Pu3 O23 145.5(3) . . ?
O14 Pu3 O22 81.2(3) . 3_566 ?
O18 Pu3 O22 142.4(3) . 3_566 ?
O23 Pu3 O22 71.7(3) . 3_566 ?
O14 Pu3 O21 143.7(3) . . ?
O18 Pu3 O21 80.9(3) . . ?
O23 Pu3 O21 76.4(3) . . ?
O22 Pu3 O21 115.4(3) 3_566 . ?
O14 Pu3 O24 143.9(3) . 3_566 ?
O18 Pu3 O24 80.5(3) . 3_566 ?
O23 Pu3 O24 115.8(3) . 3_566 ?
O22 Pu3 O24 73.9(3) 3_566 3_566 ?
O21 Pu3 O24 72.0(3) . 3_566 ?
O14 Pu3 O16 74.2(3) . . ?
O18 Pu3 O16 74.0(3) . . ?
O23 Pu3 O16 138.2(3) . . ?
O22 Pu3 O16 72.7(3) 3_566 . ?
O21 Pu3 O16 140.0(3) . . ?
O24 Pu3 O16 73.6(3) 3_566 . ?
O14 Pu3 O20 74.0(3) . . ?
O18 Pu3 O20 74.4(2) . . ?
O23 Pu3 O20 74.5(3) . . ?
O22 Pu3 O20 141.1(3) 3_566 . ?
O21 Pu3 O20 73.7(3) . . ?
O24 Pu3 O20 140.0(3) 3_566 . ?
O16 Pu3 O20 126.1(2) . . ?
C1 O1 Pu1 162.9(6) . . ?
C1 O2 Pu1 135.0(7) . 3_656 ?
C8 O3 Pu1 137.5(7) . 3_656 ?
C8 O4 Pu1 160.6(7) . . ?
C15 O5 Pu1 146.3(7) . . ?
C15 O6 Pu2 139.2(6) . . ?
C22 O7 Pu1 163.0(7) . . ?
C22 O8 Pu2 129.9(6) . . ?
C29 O9 Pu1 127.6(6) . . ?
C29 O10 Pu2 165.2(7) . . ?
C36 O11 Pu1 140.3(7) . . ?
C36 O12 Pu2 140.4(6) . . ?
C43 O13 Pu2 142.6(7) . . ?
C43 O14 Pu3 152.2(7) . . ?
C50 O15 Pu2 154.1(7) . . ?
C50 O16 Pu3 136.9(7) . . ?
C57 O17 Pu2 129.8(7) . . ?
C57 O18 Pu3 171.4(6) . . ?
C64 O19 Pu2 171.5(7) . . ?
C64 O20 Pu3 130.2(6) . . ?
C71 O21 Pu3 145.5(8) . . ?
C71 O22 Pu3 153.5(8) . 3_566 ?
C78 O23 Pu3 160.1(7) . . ?
C78 O24 Pu3 140.0(7) . 3_566 ?
O2 C1 O1 122.9(9) . . ?
O2 C1 C2 119.4(10) . . ?
O1 C1 C2 117.6(8) . . ?
C3 C2 C7 120.6(11) . . ?
C3 C2 C1 119.3(11) . . ?
C7 C2 C1 120.0(10) . . ?
C2 C3 C4 120.0(14) . . ?
C2 C3 H3 120.0 . . ?
C4 C3 H3 120.0 . . ?
C5 C4 C3 120.1(15) . . ?
C5 C4 H4 119.9 . . ?
C3 C4 H4 119.9 . . ?
C6 C5 C4 121.4(14) . . ?
C6 C5 H5 119.3 . . ?
C4 C5 H5 119.3 . . ?
C5 C6 C7 119.0(15) . . ?
C5 C6 H6 120.5 . . ?
C7 C6 H6 120.5 . . ?
C2 C7 C6 118.8(13) . . ?
C2 C7 H7 120.6 . . ?
C6 C7 H7 120.6 . . ?
O4 C8 O3 122.8(10) . . ?
O4 C8 C9B 118.6(11) . . ?
O3 C8 C9B 117.8(11) . . ?
O4 C8 C9 118.3(9) . . ?
O3 C8 C9 118.6(10) . . ?
C10 C9 C14 120.0 . . ?
C10 C9 C8 122.7(9) . . ?
C14 C9 C8 116.7(9) . . ?
C11 C10 C9 120.0 . . ?
C11 C10 H10 120.0 . . ?
C9 C10 H10 120.0 . . ?
C10 C11 C12 120.0 . . ?
C10 C11 H11 120.0 . . ?
C12 C11 H11 120.0 . . ?
C13 C12 C11 120.0 . . ?
C13 C12 H12 120.0 . . ?
C11 C12 H12 120.0 . . ?
C12 C13 C14 120.0 . . ?
C12 C13 H13 120.0 . . ?
C14 C13 H13 120.0 . . ?
C13 C14 C9 120.0 . . ?
C13 C14 H14 120.0 . . ?
C9 C14 H14 120.0 . . ?
C10B C9B C14B 120.0 . . ?
C10B C9B C8 116.8(13) . . ?
C14B C9B C8 123.1(13) . . ?
C11B C10B C9B 120.0 . . ?
C11B C10B H10B 120.0 . . ?
C9B C10B H10B 120.0 . . ?
C12B C11B C10B 120.0 . . ?
C12B C11B H11B 120.0 . . ?
C10B C11B H11B 120.0 . . ?
C11B C12B C13B 120.0 . . ?
C11B C12B H12B 120.0 . . ?
C13B C12B H12B 120.0 . . ?
C14B C13B C12B 120.0 . . ?
C14B C13B H13B 120.0 . . ?
C12B C13B H13B 120.0 . . ?
C13B C14B C9B 120.0 . . ?
C13B C14B H14B 120.0 . . ?
C9B C14B H14B 120.0 . . ?
O5 C15 O6 123.8(9) . . ?
O5 C15 C16 117.5(8) . . ?
O6 C15 C16 118.7(9) . . ?
C17 C16 C21 119.2(10) . . ?
C17 C16 C15 120.5(10) . . ?
C21 C16 C15 120.3(10) . . ?
C16 C17 C18 120.8(11) . . ?
C16 C17 H17 119.6 . . ?
C18 C17 H17 119.6 . . ?
C19 C18 C17 119.5(13) . . ?
C19 C18 H18 120.2 . . ?
C17 C18 H18 120.2 . . ?
C20 C19 C18 119.3(14) . . ?
C20 C19 H19 120.4 . . ?
C18 C19 H19 120.4 . . ?
C19 C20 C21 121.9(15) . . ?
C19 C20 H20 119.0 . . ?
C21 C20 H20 119.0 . . ?
C16 C21 C20 119.1(13) . . ?
C16 C21 H21 120.4 . . ?
C20 C21 H21 120.4 . . ?
O7 C22 O8 122.7(9) . . ?
O7 C22 C23B 124.0(12) . . ?
O8 C22 C23B 113.2(12) . . ?
O7 C22 C23 114.8(10) . . ?
O8 C22 C23 122.3(11) . . ?
C24 C23 C28 120.0 . . ?
C24 C23 C22 117.4(12) . . ?
C28 C23 C22 122.6(12) . . ?
C23 C24 C25 120.0 . . ?
C23 C24 H24 120.0 . . ?
C25 C24 H24 120.0 . . ?
C24 C25 C26 120.0 . . ?
C24 C25 H25 120.0 . . ?
C26 C25 H25 120.0 . . ?
C25 C26 C27 120.0 . . ?
C25 C26 H26 120.0 . . ?
C27 C26 H26 120.0 . . ?
C28 C27 C26 120.0 . . ?
C28 C27 H27 120.0 . . ?
C26 C27 H27 120.0 . . ?
C27 C28 C23 120.0 . . ?
C27 C28 H28 120.0 . . ?
C23 C28 H28 120.0 . . ?
C24B C23B C28B 120.0 . . ?
C24B C23B C22 119.3(16) . . ?
C28B C23B C22 120.3(16) . . ?
C23B C24B C25B 120.0 . . ?
C23B C24B H24B 120.0 . . ?
C25B C24B H24B 120.0 . . ?
C24B C25B C26B 120.0 . . ?
C24B C25B H25B 120.0 . . ?
C26B C25B H25B 120.0 . . ?
C27B C26B C25B 120.0 . . ?
C27B C26B H26B 120.0 . . ?
C25B C26B H26B 120.0 . . ?
C26B C27B C28B 120.0 . . ?
C26B C27B H27B 120.0 . . ?
C28B C27B H27B 120.0 . . ?
C27B C28B C23B 120.0 . . ?
C27B C28B H28B 120.0 . . ?
C23B C28B H28B 120.0 . . ?
O9 C29 O10 123.9(9) . . ?
O9 C29 C30 117.7(9) . . ?
O10 C29 C30 118.4(8) . . ?
C31 C30 C35 118.8(11) . . ?
C31 C30 C29 121.6(10) . . ?
C35 C30 C29 119.7(10) . . ?
C30 C31 C32 119.9(13) . . ?
C30 C31 H31 120.0 . . ?
C32 C31 H31 120.0 . . ?
C33 C32 C31 119.3(14) . . ?
C33 C32 H32 120.3 . . ?
C31 C32 H32 120.3 . . ?
C34 C33 C32 121.0(14) . . ?
C34 C33 H33 119.5 . . ?
C32 C33 H33 119.5 . . ?
C33 C34 C35 120.5(14) . . ?
C33 C34 H34 119.7 . . ?
C35 C34 H34 119.7 . . ?
C34 C35 C30 120.5(13) . . ?
C34 C35 H35 119.8 . . ?
C30 C35 H35 119.8 . . ?
O11 C36 O12 124.5(9) . . ?
O11 C36 C37 117.2(9) . . ?
O12 C36 C37 118.3(9) . . ?
C38 C37 C42 118.8(10) . . ?
C38 C37 C36 120.1(9) . . ?
C42 C37 C36 121.1(10) . . ?
C37 C38 C39 122.0(12) . . ?
C37 C38 H38 119.0 . . ?
C39 C38 H38 119.0 . . ?
C40 C39 C38 118.8(14) . . ?
C40 C39 H39 120.6 . . ?
C38 C39 H39 120.6 . . ?
C39 C40 C41 121.2(14) . . ?
C39 C40 H40 119.4 . . ?
C41 C40 H40 119.4 . . ?
C40 C41 C42 120.4(12) . . ?
C40 C41 H41 119.8 . . ?
C42 C41 H41 119.8 . . ?
C41 C42 C37 118.8(12) . . ?
C41 C42 H42 120.6 . . ?
C37 C42 H42 120.6 . . ?
O13 C43 O14 123.2(11) . . ?
O13 C43 C44 120.2(10) . . ?
O14 C43 C44 116.5(9) . . ?
C45 C44 C49 119.0(12) . . ?
C45 C44 C43 121.1(11) . . ?
C49 C44 C43 119.9(10) . . ?
C44 C45 C46 121.5(14) . . ?
C44 C45 H45 119.3 . . ?
C46 C45 H45 119.3 . . ?
C45 C46 C47 118.5(14) . . ?
C45 C46 H46 120.7 . . ?
C47 C46 H46 120.7 . . ?
C48 C47 C46 120.1(15) . . ?
C48 C47 H47 120.0 . . ?
C46 C47 H47 120.0 . . ?
C49 C48 C47 120.1(15) . . ?
C49 C48 H48 120.0 . . ?
C47 C48 H48 120.0 . . ?
C48 C49 C44 120.8(14) . . ?
C48 C49 H49 119.6 . . ?
C44 C49 H49 119.6 . . ?
O15 C50 O16 124.6(10) . . ?
O15 C50 C51 117.5(9) . . ?
O16 C50 C51 117.8(9) . . ?
C52 C51 C56 119.6(10) . . ?
C52 C51 C50 120.4(9) . . ?
C56 C51 C50 120.0(9) . . ?
C53 C52 C51 119.9(11) . . ?
C53 C52 H52 120.1 . . ?
C51 C52 H52 120.1 . . ?
C54 C53 C52 122.0(12) . . ?
C54 C53 H53 119.0 . . ?
C52 C53 H53 119.0 . . ?
C53 C54 C55 119.0(12) . . ?
C53 C54 H54 120.5 . . ?
C55 C54 H54 120.5 . . ?
C54 C55 C56 120.6(12) . . ?
C54 C55 H55 119.7 . . ?
C56 C55 H55 119.7 . . ?
C51 C56 C55 118.9(11) . . ?
C51 C56 H56 120.5 . . ?
C55 C56 H56 120.5 . . ?
O17 C57 O18 122.6(9) . . ?
O17 C57 C58 119.6(9) . . ?
O18 C57 C58 117.8(8) . . ?
C59 C58 C63 119.3(11) . . ?
C59 C58 C57 121.0(9) . . ?
C63 C58 C57 119.6(10) . . ?
C58 C59 C60 119.9(11) . . ?
C58 C59 H59 120.0 . . ?
C60 C59 H59 120.0 . . ?
C61 C60 C59 121.2(14) . . ?
C61 C60 H60 119.4 . . ?
C59 C60 H60 119.4 . . ?
C60 C61 C62 119.0(13) . . ?
C60 C61 H61 120.5 . . ?
C62 C61 H61 120.5 . . ?
C61 C62 C63 121.1(13) . . ?
C61 C62 H62 119.5 . . ?
C63 C62 H62 119.5 . . ?
C58 C63 C62 119.3(12) . . ?
C58 C63 H63 120.3 . . ?
C62 C63 H63 120.3 . . ?
O19 C64 O20 122.1(10) . . ?
O19 C64 C65 118.3(9) . . ?
O20 C64 C65 119.6(8) . . ?
C66 C65 C70 119.9(10) . . ?
C66 C65 C64 118.8(9) . . ?
C70 C65 C64 121.3(9) . . ?
C65 C66 C67 119.7(10) . . ?
C65 C66 H66 120.2 . . ?
C67 C66 H66 120.2 . . ?
C68 C67 C66 119.9(11) . . ?
C68 C67 H67 120.0 . . ?
C66 C67 H67 120.0 . . ?
C69 C68 C67 120.5(12) . . ?
C69 C68 H68 119.7 . . ?
C67 C68 H68 119.7 . . ?
C68 C69 C70 119.4(11) . . ?
C68 C69 H69 120.3 . . ?
C70 C69 H69 120.3 . . ?
C69 C70 C65 120.5(10) . . ?
C69 C70 H70 119.7 . . ?
C65 C70 H70 119.7 . . ?
O22 C71 O21 121.3(11) . . ?
O22 C71 C72B 126.3(13) . . ?
O21 C71 C72B 112.2(13) . . ?
O22 C71 C72 112.9(10) . . ?
O21 C71 C72 125.7(10) . . ?
C73 C72 C77 120.0 . . ?
C73 C72 C71 120.7(9) . . ?
C77 C72 C71 119.2(9) . . ?
C72 C73 C74 120.0 . . ?
C72 C73 H73 120.0 . . ?
C74 C73 H73 120.0 . . ?
C75 C74 C73 120.0 . . ?
C75 C74 H74 120.0 . . ?
C73 C74 H74 120.0 . . ?
C76 C75 C74 120.0 . . ?
C76 C75 H75 120.0 . . ?
C74 C75 H75 120.0 . . ?
C77 C76 C75 120.0 . . ?
C77 C76 H76 120.0 . . ?
C75 C76 H76 120.0 . . ?
C76 C77 C72 120.0 . . ?
C76 C77 H77 120.0 . . ?
C72 C77 H77 120.0 . . ?
C73B C72B C77B 120.0 . . ?
C73B C72B C71 113.8(17) . . ?
C77B C72B C71 126.0(17) . . ?
C72B C73B C74B 120.0 . . ?
C72B C73B H73B 120.0 . . ?
C74B C73B H73B 120.0 . . ?
C75B C74B C73B 120.0 . . ?
C75B C74B H74B 120.0 . . ?
C73B C74B H74B 120.0 . . ?
C74B C75B C76B 120.0 . . ?
C74B C75B H75B 120.0 . . ?
C76B C75B H75B 120.0 . . ?
C77B C76B C75B 120.0 . . ?
C77B C76B H76B 120.0 . . ?
C75B C76B H76B 120.0 . . ?
C76B C77B C72B 120.0 . . ?
C76B C77B H77B 120.0 . . ?
C72B C77B H77B 120.0 . . ?
O23 C78 O24 121.0(10) . . ?
O23 C78 C79 120.4(9) . . ?
O24 C78 C79 118.5(8) . . ?
C84 C79 C80 119.1(11) . . ?
C84 C79 C78 121.1(9) . . ?
C80 C79 C78 119.8(10) . . ?
C81 C80 C79 119.4(12) . . ?
C81 C80 H80 120.3 . . ?
C79 C80 H80 120.3 . . ?
C82 C81 C80 121.7(14) . . ?
C82 C81 H81 119.2 . . ?
C80 C81 H81 119.2 . . ?
C81 C82 C83 120.3(14) . . ?
C81 C82 H82 119.9 . . ?
C83 C82 H82 119.9 . . ?
C82 C83 C84 119.4(13) . . ?
C82 C83 H83 120.3 . . ?
C84 C83 H83 120.3 . . ?
C79 C84 C83 120.1(12) . . ?
C79 C84 H84 120.0 . . ?
C83 C84 H84 120.0 . . ?

loop_
_geom_bond_atom_site_label_1
_geom_bond_atom_site_label_2
_geom_bond_distance
_geom_bond_site_symmetry_2
_geom_bond_publ_flag
Pu1 O7 2.286(7) . ?
Pu1 O1 2.289(7) . ?
Pu1 O4 2.292(7) . ?
Pu1 O5 2.323(7) . ?
Pu1 O11 2.328(6) . ?
Pu1 O3 2.328(7) 3_656 ?
Pu1 O2 2.330(6) 3_656 ?
Pu1 O9 2.406(6) . ?
Pu2 O15 2.245(7) . ?
Pu2 O19 2.256(7) . ?
Pu2 O10 2.267(7) . ?
Pu2 O6 2.311(6) . ?
Pu2 O12 2.335(6) . ?
Pu2 O8 2.374(7) . ?
Pu2 O13 2.388(7) . ?
Pu2 O17 2.390(7) . ?
Pu3 O14 2.244(8) . ?
Pu3 O18 2.251(6) . ?
Pu3 O23 2.289(8) . ?
Pu3 O22 2.303(8) 3_566 ?
Pu3 O21 2.306(8) . ?
Pu3 O24 2.346(7) 3_566 ?
Pu3 O16 2.390(7) . ?
Pu3 O20 2.396(7) . ?
O1 C1 1.260(12) . ?
O2 C1 1.258(10) . ?
O3 C8 1.262(11) . ?
O4 C8 1.255(11) . ?
O5 C15 1.255(11) . ?
O6 C15 1.285(10) . ?
O7 C22 1.245(11) . ?
O8 C22 1.265(11) . ?
O9 C29 1.254(10) . ?
O10 C29 1.262(11) . ?
O11 C36 1.253(10) . ?
O12 C36 1.255(11) . ?
O13 C43 1.241(11) . ?
O14 C43 1.276(12) . ?
O15 C50 1.266(11) . ?
O16 C50 1.267(11) . ?
O17 C57 1.258(10) . ?
O18 C57 1.277(11) . ?
O19 C64 1.260(11) . ?
O20 C64 1.270(11) . ?
O21 C71 1.251(11) . ?
O22 C71 1.248(11) . ?
O23 C78 1.248(11) . ?
O24 C78 1.248(11) . ?
C1 C2 1.494(14) . ?
C2 C3 1.359(14) . ?
C2 C7 1.381(15) . ?
C3 C4 1.372(18) . ?
C3 H3 0.9300 . ?
C4 C5 1.36(2) . ?
C4 H4 0.9300 . ?
C5 C6 1.35(2) . ?
C5 H5 0.9300 . ?
C6 C7 1.414(18) . ?
C6 H6 0.9300 . ?
C7 H7 0.9300 . ?
C8 C9B 1.461(17) . ?
C8 C9 1.486(14) . ?
C9 C10 1.3900 . ?
C9 C14 1.3900 . ?
C10 C11 1.3900 . ?
C10 H10 0.9300 . ?
C11 C12 1.3900 . ?
C11 H11 0.9300 . ?
C12 C13 1.3900 . ?
C12 H12 0.9300 . ?
C13 C14 1.3900 . ?
C13 H13 0.9300 . ?
C14 H14 0.9300 . ?
C9B C10B 1.3900 . ?
C9B C14B 1.3900 . ?
C10B C11B 1.3900 . ?
C10B H10B 0.9300 . ?
C11B C12B 1.3900 . ?
C11B H11B 0.9300 . ?
C12B C13B 1.3900 . ?
C12B H12B 0.9300 . ?
C13B C14B 1.3900 . ?
C13B H13B 0.9300 . ?
C14B H14B 0.9300 . ?
C15 C16 1.482(13) . ?
C16 C17 1.359(13) . ?
C16 C21 1.379(16) . ?
C17 C18 1.392(15) . ?
C17 H17 0.9300 . ?
C18 C19 1.369(18) . ?
C18 H18 0.9300 . ?
C19 C20 1.34(2) . ?
C19 H19 0.9300 . ?
C20 C21 1.381(19) . ?
C20 H20 0.9300 . ?
C21 H21 0.9300 . ?
C22 C23B 1.425(18) . ?
C22 C23 1.525(16) . ?
C23 C24 1.3900 . ?
C23 C28 1.3900 . ?
C24 C25 1.3900 . ?
C24 H24 0.9300 . ?
C25 C26 1.3900 . ?
C25 H25 0.9300 . ?
C26 C27 1.3900 . ?
C26 H26 0.9300 . ?
C27 C28 1.3900 . ?
C27 H27 0.9300 . ?
C28 H28 0.9300 . ?
C23B C24B 1.3900 . ?
C23B C28B 1.3900 . ?
C24B C25B 1.3900 . ?
C24B H24B 0.9300 . ?
C25B C26B 1.3900 . ?
C25B H25B 0.9300 . ?
C26B C27B 1.3900 . ?
C26B H26B 0.9300 . ?
C27B C28B 1.3900 . ?
C27B H27B 0.9300 . ?
C28B H28B 0.9300 . ?
C29 C30 1.476(14) . ?
C30 C31 1.377(15) . ?
C30 C35 1.395(13) . ?
C31 C32 1.409(17) . ?
C31 H31 0.9300 . ?
C32 C33 1.37(2) . ?
C32 H32 0.9300 . ?
C33 C34 1.35(2) . ?
C33 H33 0.9300 . ?
C34 C35 1.373(17) . ?
C34 H34 0.9300 . ?
C35 H35 0.9300 . ?
C36 C37 1.490(13) . ?
C37 C38 1.375(14) . ?
C37 C42 1.396(13) . ?
C38 C39 1.382(16) . ?
C38 H38 0.9300 . ?
C39 C40 1.353(18) . ?
C39 H39 0.9300 . ?
C40 C41 1.375(18) . ?
C40 H40 0.9300 . ?
C41 C42 1.392(16) . ?
C41 H41 0.9300 . ?
C42 H42 0.9300 . ?
C43 C44 1.480(15) . ?
C44 C45 1.372(15) . ?
C44 C49 1.374(15) . ?
C45 C46 1.383(17) . ?
C45 H45 0.9300 . ?
C46 C47 1.39(2) . ?
C46 H46 0.9300 . ?
C47 C48 1.38(2) . ?
C47 H47 0.9300 . ?
C48 C49 1.368(17) . ?
C48 H48 0.9300 . ?
C49 H49 0.9300 . ?
C50 C51 1.483(14) . ?
C51 C52 1.374(13) . ?
C51 C56 1.397(14) . ?
C52 C53 1.374(15) . ?
C52 H52 0.9300 . ?
C53 C54 1.353(17) . ?
C53 H53 0.9300 . ?
C54 C55 1.383(16) . ?
C54 H54 0.9300 . ?
C55 C56 1.397(15) . ?
C55 H55 0.9300 . ?
C56 H56 0.9300 . ?
C57 C58 1.470(14) . ?
C58 C59 1.380(14) . ?
C58 C63 1.387(14) . ?
C59 C60 1.400(16) . ?
C59 H59 0.9300 . ?
C60 C61 1.354(18) . ?
C60 H60 0.9300 . ?
C61 C62 1.378(18) . ?
C61 H61 0.9300 . ?
C62 C63 1.399(17) . ?
C62 H62 0.9300 . ?
C63 H63 0.9300 . ?
C64 C65 1.490(14) . ?
C65 C66 1.377(13) . ?
C65 C70 1.378(14) . ?
C66 C67 1.379(14) . ?
C66 H66 0.9300 . ?
C67 C68 1.377(15) . ?
C67 H67 0.9300 . ?
C68 C69 1.372(16) . ?
C68 H68 0.9300 . ?
C69 C70 1.374(15) . ?
C69 H69 0.9300 . ?
C70 H70 0.9300 . ?
C71 C72B 1.424(18) . ?
C71 C72 1.471(15) . ?
C72 C73 1.3900 . ?
C72 C77 1.3900 . ?
C73 C74 1.3900 . ?
C73 H73 0.9300 . ?
C74 C75 1.3900 . ?
C74 H74 0.9300 . ?
C75 C76 1.3900 . ?
C75 H75 0.9300 . ?
C76 C77 1.3900 . ?
C76 H76 0.9300 . ?
C77 H77 0.9300 . ?
C72B C73B 1.3900 . ?
C72B C77B 1.3900 . ?
C73B C74B 1.3900 . ?
C73B H73B 0.9300 . ?
C74B C75B 1.3900 . ?
C74B H74B 0.9300 . ?
C75B C76B 1.3900 . ?
C75B H75B 0.9300 . ?
C76B C77B 1.3900 . ?
C76B H76B 0.9300 . ?
C77B H77B 0.9300 . ?
C78 C79 1.465(14) . ?
C79 C84 1.379(14) . ?
C79 C80 1.392(14) . ?
C80 C81 1.381(17) . ?
C80 H80 0.9300 . ?
C81 C82 1.345(19) . ?
C81 H81 0.9300 . ?
C82 C83 1.370(19) . ?
C82 H82 0.9300 . ?
C83 C84 1.407(16) . ?
C83 H83 0.9300 . ?
C84 H84 0.9300 . ?
